data_7013524
loop_
_publ_author_name
'Steel, Peter J.'
'Sumby, Christopher J.'

_publ_section_title
;
 Coordination chemistry of di-2-pyridylmethane and related bridging
 ligands with silver(i), copper(ii), palladium(ii) and zinc(ii)
;
_journal_issue 23
_journal_name_full 'Dalton Transactions'
_journal_page_first 4505
_journal_paper_doi 10.1039/b309479k
_journal_year 2003
_chemical_formula_sum 'C22 H22 Cu N6 O11'
_chemical_formula_weight 610.00
_chemical_name_common 19
_chemical_name_systematic
;
?
;
_space_group_IT_number 9
_symmetry_cell_setting monoclinic
_symmetry_space_group_name_Hall 'C -2yc'
_symmetry_space_group_name_H-M 'C 1 c 1'
_atom_sites_solution_hydrogens geom
_atom_sites_solution_primary direct
_atom_sites_solution_secondary difmap
_audit_creation_method SHELXL-97
_cell_angle_alpha 90.00
_cell_angle_beta 97.962(3)
_cell_angle_gamma 90.00
_cell_formula_units_Z 4
_cell_length_a 8.000(2)
_cell_length_b 32.264(8)
_cell_length_c 9.563(2)
_cell_measurement_reflns_used 6890
_cell_measurement_temperature 168(2)
_cell_measurement_theta_max 26.34
_cell_measurement_theta_min 2.53
_cell_volume 2444.5(10)
_computing_cell_refinement 'Bruker SMART'
_computing_data_collection 'Bruker SMART'
_computing_data_reduction 'Bruker SAINT'
_computing_molecular_graphics 'Bruker SHELXTL'
_computing_publication_material 'Bruker SHELXTL'
_computing_structure_refinement 'SHELXL-97 (Sheldrick, 1997)'
_computing_structure_solution 'SHELXS-97 (Sheldrick, 1990)'
_diffrn_ambient_temperature 168(2)
_diffrn_measured_fraction_theta_full 0.995
_diffrn_measured_fraction_theta_max 0.995
_diffrn_measurement_device_type 'CCD area detector'
_diffrn_measurement_method 'phi and omega scans'
_diffrn_radiation_monochromator graphite
_diffrn_radiation_source 'fine-focus sealed tube'
_diffrn_radiation_type MoK\a
_diffrn_radiation_wavelength 0.71073
_diffrn_reflns_av_R_equivalents 0.0181
_diffrn_reflns_av_sigmaI/netI 0.0125
_diffrn_reflns_limit_h_max 9
_diffrn_reflns_limit_h_min -9
_diffrn_reflns_limit_k_max 40
_diffrn_reflns_limit_k_min -40
_diffrn_reflns_limit_l_max 11
_diffrn_reflns_limit_l_min -10
_diffrn_reflns_number 15172
_diffrn_reflns_theta_full 26.34
_diffrn_reflns_theta_max 26.34
_diffrn_reflns_theta_min 2.49
_exptl_absorpt_coefficient_mu 0.969
_exptl_absorpt_correction_T_max 1.000000
_exptl_absorpt_correction_T_min 0.845185
_exptl_absorpt_correction_type multi-scan
_exptl_absorpt_process_details 'Blessing, Acta Cryst. (1995) A51 33-38'
_exptl_crystal_colour blue
_exptl_crystal_density_diffrn 1.657
_exptl_crystal_density_method 'not measured'
_exptl_crystal_description block
_exptl_crystal_F_000 1252
_exptl_crystal_size_max 0.61
_exptl_crystal_size_mid 0.60
_exptl_crystal_size_min 0.50
_refine_diff_density_max 0.611
_refine_diff_density_min -0.266
_refine_diff_density_rms 0.047
_refine_ls_abs_structure_details 'Flack H D (1983), Acta Cryst. A39, 876-881'
_refine_ls_abs_structure_Flack 0.016(8)
_refine_ls_extinction_method none
_refine_ls_goodness_of_fit_ref 1.037
_refine_ls_hydrogen_treatment mixed
_refine_ls_matrix_type full
_refine_ls_number_parameters 361
_refine_ls_number_reflns 4267
_refine_ls_number_restraints 2
_refine_ls_restrained_S_all 1.037
_refine_ls_R_factor_all 0.0262
_refine_ls_R_factor_gt 0.0250
_refine_ls_shift/su_max 0.001
_refine_ls_shift/su_mean 0.000
_refine_ls_structure_factor_coef Fsqd
_refine_ls_weighting_details 'calc w=1/[\s^2^(Fo^2^)+(0.0462P)^2^+2.1694P] where P=(Fo^2^+2Fc^2^)/3'
_refine_ls_weighting_scheme calc
_refine_ls_wR_factor_gt 0.0674
_refine_ls_wR_factor_ref 0.0693
_reflns_number_gt 4177
_reflns_number_total 4267
_reflns_threshold_expression >2sigma(I)
_cod_data_source_file b309479k.txt
_cod_data_source_block Compound-19
_cod_depositor_comments
;
The following automatic conversions were performed:
'_symmetry_cell_setting' value 'Monoclinic' changed to 'monoclinic'
according to '/home/saulius/struct/CIF-dictionaries/cif_core.dic'
dictionary named 'cif_core.dic' version 2.4.1 from 2010-06-29.

Automatic conversion script
Id: cif_fix_enum 1527 2010-12-29 10:47:43Z saulius 
;
_cod_original_sg_symbol_H-M Cc
_cod_database_code 7013524

loop_
_symmetry_equiv_pos_as_xyz
'x, y, z'
'x, -y, z+1/2'
'x+1/2, y+1/2, z'
'x+1/2, -y+1/2, z+1/2'

loop_
_atom_site_label
_atom_site_type_symbol
_atom_site_fract_x
_atom_site_fract_y
_atom_site_fract_z
_atom_site_U_iso_or_equiv
_atom_site_adp_type
_atom_site_occupancy
_atom_site_symmetry_multiplicity
_atom_site_calc_flag
_atom_site_refinement_flags
_atom_site_disorder_assembly
_atom_site_disorder_group
Cu1 Cu 0.21917(3) 0.128744(7) 0.01299(3) 0.01935(8) Uani 1 1 d . . .
C1 C 0.0855(3) 0.04888(7) -0.0722(3) 0.0203(5) Uani 1 1 d . . .
O2 O 0.2553(2) 0.05544(5) -0.00759(18) 0.0213(4) Uani 1 1 d . . .
H2A H 0.2641 0.0474 0.0747 0.032 Uiso 1 1 d R . .
O3 O 0.0479(2) 0.00725(5) -0.09650(19) 0.0246(4) Uani 1 1 d . . .
H3A H 0.1085 -0.0010 -0.1195 0.037 Uiso 1 1 d R . .
N11 N 0.1150(3) 0.11492(6) -0.1855(2) 0.0203(4) Uani 1 1 d . . .
C12 C 0.0640(3) 0.07535(7) -0.2052(3) 0.0197(5) Uani 1 1 d . . .
C13 C -0.0098(3) 0.06081(8) -0.3359(3) 0.0246(5) Uani 1 1 d . . .
H13A H -0.0449 0.0328 -0.3480 0.030 Uiso 1 1 calc R . .
C14 C -0.0308(4) 0.08812(9) -0.4477(3) 0.0312(6) Uani 1 1 d . . .
H14A H -0.0807 0.0790 -0.5383 0.037 Uiso 1 1 calc R . .
C15 C 0.0214(4) 0.12926(8) -0.4278(3) 0.0298(7) Uani 1 1 d . . .
H15A H 0.0068 0.1484 -0.5040 0.036 Uiso 1 1 calc R . .
C16 C 0.0946(3) 0.14143(9) -0.2953(3) 0.0257(5) Uani 1 1 d . . .
H16A H 0.1317 0.1693 -0.2810 0.031 Uiso 1 1 calc R . .
N21 N 0.0110(3) 0.10368(6) 0.0791(2) 0.0204(4) Uani 1 1 d . . .
C22 C -0.0352(3) 0.06610(7) 0.0240(3) 0.0192(5) Uani 1 1 d . . .
C23 C -0.1809(3) 0.04628(8) 0.0503(3) 0.0245(5) Uani 1 1 d . . .
H23A H -0.2125 0.0203 0.0082 0.029 Uiso 1 1 calc R . .
C24 C -0.2798(3) 0.06537(8) 0.1399(3) 0.0297(6) Uani 1 1 d . . .
H24A H -0.3787 0.0521 0.1624 0.036 Uiso 1 1 calc R . .
C25 C -0.2327(3) 0.10396(9) 0.1962(3) 0.0290(5) Uani 1 1 d . . .
H25A H -0.3001 0.1176 0.2565 0.035 Uiso 1 1 calc R . .
C26 C -0.0868(4) 0.12246(9) 0.1637(3) 0.0259(6) Uani 1 1 d . . .
H26A H -0.0550 0.1489 0.2019 0.031 Uiso 1 1 calc R . .
C31 C 0.3651(3) 0.20857(7) 0.0653(3) 0.0223(5) Uani 1 1 d . . .
O32 O 0.1968(2) 0.20043(5) -0.0025(2) 0.0227(4) Uani 1 1 d . . .
H32A H 0.1191 0.2115 0.0556 0.034 Uiso 1 1 d R . .
O33 O 0.3969(2) 0.25069(5) 0.0828(2) 0.0278(4) Uani 1 1 d . . .
H33A H 0.3932 0.2552 -0.0116 0.042 Uiso 1 1 d R . .
N41 N 0.4324(3) 0.14716(6) -0.0590(2) 0.0204(4) Uani 1 1 d . . .
C42 C 0.4814(3) 0.18646(7) -0.0244(3) 0.0213(5) Uani 1 1 d . . .
C43 C 0.6269(3) 0.20350(8) -0.0622(3) 0.0271(5) Uani 1 1 d . . .
H43A H 0.6620 0.2306 -0.0325 0.033 Uiso 1 1 calc R . .
C44 C 0.7200(3) 0.18003(9) -0.1444(3) 0.0306(6) Uani 1 1 d . . .
H44A H 0.8191 0.1912 -0.1741 0.037 Uiso 1 1 calc R . .
C45 C 0.6688(3) 0.14011(9) -0.1836(3) 0.0285(5) Uani 1 1 d . . .
H45A H 0.7316 0.1238 -0.2406 0.034 Uiso 1 1 calc R . .
C46 C 0.5233(4) 0.12448(8) -0.1378(3) 0.0241(6) Uani 1 1 d . . .
H46A H 0.4879 0.0971 -0.1632 0.029 Uiso 1 1 calc R . .
N51 N 0.3234(3) 0.14862(6) 0.2074(2) 0.0219(4) Uani 1 1 d . . .
C52 C 0.3884(3) 0.18743(7) 0.2098(3) 0.0225(5) Uani 1 1 d . . .
C53 C 0.4720(4) 0.20529(8) 0.3312(3) 0.0306(6) Uani 1 1 d . . .
H53A H 0.5173 0.2325 0.3299 0.037 Uiso 1 1 calc R . .
C54 C 0.4879(4) 0.18224(9) 0.4558(3) 0.0364(7) Uani 1 1 d . . .
H54A H 0.5446 0.1935 0.5411 0.044 Uiso 1 1 calc R . .
C55 C 0.4202(4) 0.14273(9) 0.4537(3) 0.0328(7) Uani 1 1 d . . .
H55A H 0.4300 0.1266 0.5376 0.039 Uiso 1 1 calc R . .
C56 C 0.3374(4) 0.12686(7) 0.3272(3) 0.0264(6) Uani 1 1 d . . .
H56A H 0.2897 0.0999 0.3262 0.032 Uiso 1 1 calc R . .
N60 N 0.4004(3) 0.26515(7) 0.7301(3) 0.0370(6) Uani 1 1 d . . .
O61 O 0.4552(3) 0.26691(8) 0.6150(3) 0.0524(6) Uani 1 1 d . . .
O62 O 0.2936(3) 0.23720(8) 0.7373(3) 0.0594(7) Uani 1 1 d . . .
O63 O 0.4486(6) 0.28872(8) 0.8270(3) 0.0844(12) Uani 1 1 d . . .
N70 N 0.0187(3) 0.45737(6) 0.0613(3) 0.0306(5) Uani 1 1 d . . .
O71 O 0.0717(3) 0.45976(7) -0.0565(2) 0.0420(5) Uani 1 1 d . . .
O72 O -0.1360(3) 0.45120(7) 0.0642(3) 0.0406(5) Uani 1 1 d . . .
O73 O 0.1173(3) 0.46154(8) 0.1724(3) 0.0503(6) Uani 1 1 d . . .
O80 O 0.3013(2) 0.01537(5) 0.2445(2) 0.0285(4) Uani 1 1 d . . .
H80A H 0.3275 -0.0059 0.2109 0.043 Uiso 1 1 d R . .
H80B H 0.3866 0.0220 0.3119 0.043 Uiso 1 1 d R . .

loop_
_atom_site_aniso_label
_atom_site_aniso_U_11
_atom_site_aniso_U_22
_atom_site_aniso_U_33
_atom_site_aniso_U_23
_atom_site_aniso_U_13
_atom_site_aniso_U_12
Cu1 0.02225(13) 0.01872(12) 0.01763(13) -0.00045(12) 0.00467(9) -0.00287(11)
C1 0.0199(11) 0.0184(10) 0.0229(12) -0.0024(9) 0.0044(9) -0.0027(8)
O2 0.0219(9) 0.0210(7) 0.0210(9) 0.0035(6) 0.0028(6) -0.0001(6)
O3 0.0281(9) 0.0152(8) 0.0320(10) -0.0028(7) 0.0092(8) -0.0002(6)
N11 0.0222(10) 0.0199(9) 0.0197(11) 0.0021(8) 0.0057(8) -0.0025(8)
C12 0.0186(10) 0.0207(10) 0.0209(12) 0.0004(9) 0.0068(9) 0.0016(8)
C13 0.0276(12) 0.0236(11) 0.0226(13) -0.0058(9) 0.0032(10) -0.0014(9)
C14 0.0343(14) 0.0387(14) 0.0195(13) -0.0029(10) -0.0003(11) 0.0009(11)
C15 0.0337(15) 0.0332(15) 0.0229(15) 0.0082(10) 0.0055(11) 0.0043(10)
C16 0.0278(13) 0.0262(12) 0.0241(14) 0.0044(11) 0.0069(10) 0.0004(10)
N21 0.0236(10) 0.0210(9) 0.0172(10) 0.0003(7) 0.0048(8) 0.0008(7)
C22 0.0219(11) 0.0174(9) 0.0186(11) 0.0041(8) 0.0033(9) -0.0012(8)
C23 0.0225(12) 0.0246(11) 0.0265(13) 0.0026(9) 0.0037(10) -0.0026(9)
C24 0.0228(12) 0.0363(14) 0.0316(15) 0.0087(11) 0.0098(10) -0.0008(10)
C25 0.0283(13) 0.0387(13) 0.0222(13) 0.0015(11) 0.0118(10) 0.0076(11)
C26 0.0286(16) 0.0292(13) 0.0198(15) -0.0003(11) 0.0035(12) 0.0041(10)
C31 0.0251(12) 0.0179(10) 0.0243(13) 0.0003(9) 0.0045(10) -0.0001(9)
O32 0.0228(10) 0.0224(7) 0.0230(10) 0.0013(7) 0.0035(7) 0.0001(7)
O33 0.0379(10) 0.0184(8) 0.0276(10) -0.0013(7) 0.0059(8) -0.0033(7)
N41 0.0229(10) 0.0202(9) 0.0185(10) 0.0010(8) 0.0039(8) 0.0005(7)
C42 0.0244(12) 0.0216(10) 0.0176(11) 0.0030(9) 0.0021(9) 0.0011(9)
C43 0.0252(13) 0.0264(12) 0.0295(14) 0.0048(10) 0.0026(10) -0.0024(9)
C44 0.0231(13) 0.0379(14) 0.0317(15) 0.0059(11) 0.0069(11) -0.0015(10)
C45 0.0236(13) 0.0377(13) 0.0247(14) 0.0009(11) 0.0051(10) 0.0058(10)
C46 0.0243(15) 0.0265(13) 0.0216(15) -0.0011(10) 0.0039(12) 0.0021(10)
N51 0.0260(10) 0.0195(10) 0.0208(11) 0.0009(8) 0.0054(8) 0.0016(7)
C52 0.0234(11) 0.0215(11) 0.0235(12) -0.0017(9) 0.0061(9) -0.0008(8)
C53 0.0397(15) 0.0238(12) 0.0276(14) -0.0049(10) 0.0019(11) -0.0036(10)
C54 0.0510(17) 0.0329(14) 0.0227(14) -0.0046(11) -0.0035(12) -0.0009(12)
C55 0.0463(17) 0.0299(14) 0.0217(15) 0.0013(11) 0.0032(12) 0.0015(12)
C56 0.0302(14) 0.0245(13) 0.0258(15) 0.0000(10) 0.0087(11) -0.0028(9)
N60 0.0474(15) 0.0317(12) 0.0334(14) 0.0111(10) 0.0110(11) 0.0113(11)
O61 0.0463(14) 0.0705(16) 0.0439(14) 0.0014(12) 0.0186(11) -0.0169(12)
O62 0.0519(15) 0.0624(16) 0.0651(18) 0.0253(13) 0.0124(13) -0.0136(12)
O63 0.175(4) 0.0318(12) 0.0383(15) 0.0022(10) -0.0131(18) 0.0103(16)
N70 0.0299(12) 0.0263(10) 0.0370(13) 0.0019(9) 0.0098(10) 0.0015(9)
O71 0.0385(11) 0.0518(13) 0.0388(12) -0.0020(9) 0.0167(9) -0.0015(9)
O72 0.0315(11) 0.0388(10) 0.0552(14) -0.0104(9) 0.0188(10) -0.0036(8)
O73 0.0389(12) 0.0714(16) 0.0398(13) 0.0080(12) 0.0025(10) -0.0008(11)
O80 0.0352(10) 0.0255(9) 0.0262(10) 0.0041(7) 0.0097(8) 0.0020(7)

loop_
_atom_type_symbol
_atom_type_description
_atom_type_scat_dispersion_real
_atom_type_scat_dispersion_imag
_atom_type_scat_source
C C 0.0033 0.0016 'International Tables Vol C Tables 4.2.6.8 and 6.1.1.4'
H H 0.0000 0.0000 'International Tables Vol C Tables 4.2.6.8 and 6.1.1.4'
N N 0.0061 0.0033 'International Tables Vol C Tables 4.2.6.8 and 6.1.1.4'
O O 0.0106 0.0060 'International Tables Vol C Tables 4.2.6.8 and 6.1.1.4'
Cu Cu 0.3201 1.2651 'International Tables Vol C Tables 4.2.6.8 and 6.1.1.4'

loop_
_geom_angle_atom_site_label_1
_geom_angle_atom_site_label_2
_geom_angle_atom_site_label_3
_geom_angle
_geom_angle_site_symmetry_1
_geom_angle_site_symmetry_3
_geom_angle_publ_flag
N11 Cu1 N41 90.15(8) . . ?
N11 Cu1 N21 87.42(8) . . ?
N41 Cu1 N21 173.59(8) . . ?
N11 Cu1 N51 174.38(8) . . ?
N41 Cu1 N51 87.70(9) . . ?
N21 Cu1 N51 95.24(8) . . ?
N11 Cu1 O32 98.19(7) . . ?
N41 Cu1 O32 75.29(7) . . ?
N21 Cu1 O32 110.93(8) . . ?
N51 Cu1 O32 76.25(7) . . ?
N11 Cu1 O2 75.09(7) . . ?
N41 Cu1 O2 98.37(7) . . ?
N21 Cu1 O2 75.27(7) . . ?
N51 Cu1 O2 110.36(7) . . ?
O32 Cu1 O2 170.93(7) . . ?
O3 C1 O2 112.75(19) . . ?
O3 C1 C12 113.9(2) . . ?
O2 C1 C12 105.60(18) . . ?
O3 C1 C22 108.20(19) . . ?
O2 C1 C22 109.17(19) . . ?
C12 C1 C22 106.95(18) . . ?
C1 O2 Cu1 93.63(12) . . ?
C12 N11 C16 119.5(2) . . ?
C12 N11 Cu1 114.84(16) . . ?
C16 N11 Cu1 125.70(18) . . ?
N11 C12 C13 122.0(2) . . ?
N11 C12 C1 114.7(2) . . ?
C13 C12 C1 123.2(2) . . ?
C14 C13 C12 118.3(2) . . ?
C13 C14 C15 120.0(2) . . ?
C16 C15 C14 118.5(3) . . ?
N11 C16 C15 121.8(3) . . ?
C26 N21 C22 119.2(2) . . ?
C26 N21 Cu1 125.36(19) . . ?
C22 N21 Cu1 115.32(16) . . ?
N21 C22 C23 122.4(2) . . ?
N21 C22 C1 113.5(2) . . ?
C23 C22 C1 124.1(2) . . ?
C22 C23 C24 118.3(2) . . ?
C25 C24 C23 119.4(2) . . ?
C26 C25 C24 119.4(3) . . ?
N21 C26 C25 121.3(3) . . ?
O33 C31 O32 112.23(18) . . ?
O33 C31 C42 114.1(2) . . ?
O32 C31 C42 105.50(19) . . ?
O33 C31 C52 109.3(2) . . ?
O32 C31 C52 108.4(2) . . ?
C42 C31 C52 106.95(19) . . ?
C31 O32 Cu1 95.41(12) . . ?
C46 N41 C42 119.3(2) . . ?
C46 N41 Cu1 125.71(18) . . ?
C42 N41 Cu1 115.02(16) . . ?
N41 C42 C43 122.4(2) . . ?
N41 C42 C31 113.3(2) . . ?
C43 C42 C31 124.2(2) . . ?
C42 C43 C44 118.1(2) . . ?
C43 C44 C45 120.0(2) . . ?
C44 C45 C46 118.6(3) . . ?
N41 C46 C45 121.5(2) . . ?
C56 N51 C52 119.0(2) . . ?
C56 N51 Cu1 126.42(17) . . ?
C52 N51 Cu1 114.51(17) . . ?
N51 C52 C53 122.6(2) . . ?
N51 C52 C31 113.5(2) . . ?
C53 C52 C31 123.9(2) . . ?
C52 C53 C54 118.1(2) . . ?
C55 C54 C53 119.3(2) . . ?
C54 C55 C56 119.3(3) . . ?
N51 C56 C55 121.7(2) . . ?
O63 N60 O61 122.1(3) . . ?
O63 N60 O62 123.7(3) . . ?
O61 N60 O62 114.2(3) . . ?
O73 N70 O72 120.6(3) . . ?
O73 N70 O71 120.4(2) . . ?
O72 N70 O71 119.0(2) . . ?

loop_
_geom_bond_atom_site_label_1
_geom_bond_atom_site_label_2
_geom_bond_distance
_geom_bond_site_symmetry_2
_geom_bond_publ_flag
Cu1 N11 2.014(2) . ?
Cu1 N41 2.015(2) . ?
Cu1 N21 2.029(2) . ?
Cu1 N51 2.033(2) . ?
Cu1 O32 2.3229(16) . ?
Cu1 O2 2.3942(17) . ?
C1 O3 1.389(3) . ?
C1 O2 1.428(3) . ?
C1 C12 1.522(3) . ?
C1 C22 1.528(3) . ?
N11 C12 1.346(3) . ?
N11 C16 1.347(3) . ?
C12 C13 1.388(3) . ?
C13 C14 1.377(4) . ?
C14 C15 1.397(4) . ?
C15 C16 1.378(4) . ?
N21 C26 1.345(4) . ?
N21 C22 1.353(3) . ?
C22 C23 1.383(3) . ?
C23 C24 1.388(4) . ?
C24 C25 1.388(4) . ?
C25 C26 1.384(5) . ?
C31 O33 1.388(3) . ?
C31 O32 1.435(3) . ?
C31 C42 1.527(3) . ?
C31 C52 1.529(4) . ?
N41 C46 1.336(4) . ?
N41 C42 1.355(3) . ?
C42 C43 1.379(4) . ?
C43 C44 1.382(4) . ?
C44 C45 1.388(4) . ?
C45 C46 1.394(5) . ?
N51 C56 1.335(4) . ?
N51 C52 1.355(3) . ?
C52 C53 1.383(4) . ?
C53 C54 1.395(4) . ?
C54 C55 1.384(4) . ?
C55 C56 1.394(4) . ?
N60 O63 1.219(4) . ?
N60 O61 1.242(3) . ?
N60 O62 1.251(4) . ?
N70 O73 1.240(3) . ?
N70 O72 1.257(3) . ?
N70 O71 1.259(3) . ?

loop_
_geom_torsion_atom_site_label_1
_geom_torsion_atom_site_label_2
_geom_torsion_atom_site_label_3
_geom_torsion_atom_site_label_4
_geom_torsion
_geom_torsion_site_symmetry_1
_geom_torsion_site_symmetry_2
_geom_torsion_site_symmetry_3
_geom_torsion_site_symmetry_4
_geom_torsion_publ_flag
O3 C1 O2 Cu1 -176.56(18) . . . . ?
C12 C1 O2 Cu1 58.40(16) . . . . ?
C22 C1 O2 Cu1 -56.28(16) . . . . ?
N11 Cu1 O2 C1 -46.11(14) . . . . ?
N41 Cu1 O2 C1 -134.02(14) . . . . ?
N21 Cu1 O2 C1 45.14(13) . . . . ?
N51 Cu1 O2 C1 135.33(13) . . . . ?
O32 Cu1 O2 C1 -89.0(4) . . . . ?
N41 Cu1 N11 C12 122.34(17) . . . . ?
N21 Cu1 N11 C12 -51.72(17) . . . . ?
N51 Cu1 N11 C12 -170.2(8) . . . . ?
O32 Cu1 N11 C12 -162.50(17) . . . . ?
O2 Cu1 N11 C12 23.72(16) . . . . ?
N41 Cu1 N11 C16 -57.3(2) . . . . ?
N21 Cu1 N11 C16 128.6(2) . . . . ?
N51 Cu1 N11 C16 10.2(10) . . . . ?
O32 Cu1 N11 C16 17.8(2) . . . . ?
O2 Cu1 N11 C16 -155.9(2) . . . . ?
C16 N11 C12 C13 -0.1(4) . . . . ?
Cu1 N11 C12 C13 -179.77(19) . . . . ?
C16 N11 C12 C1 -177.1(2) . . . . ?
Cu1 N11 C12 C1 3.2(3) . . . . ?
O3 C1 C12 N11 -174.0(2) . . . . ?
O2 C1 C12 N11 -49.7(3) . . . . ?
C22 C1 C12 N11 66.5(2) . . . . ?
O3 C1 C12 C13 9.0(3) . . . . ?
O2 C1 C12 C13 133.3(2) . . . . ?
C22 C1 C12 C13 -110.5(3) . . . . ?
N11 C12 C13 C14 -0.1(4) . . . . ?
C1 C12 C13 C14 176.7(2) . . . . ?
C12 C13 C14 C15 -0.1(4) . . . . ?
C13 C14 C15 C16 0.5(4) . . . . ?
C12 N11 C16 C15 0.5(4) . . . . ?
Cu1 N11 C16 C15 -179.8(2) . . . . ?
C14 C15 C16 N11 -0.7(4) . . . . ?
N11 Cu1 N21 C26 -127.3(2) . . . . ?
N41 Cu1 N21 C26 164.8(7) . . . . ?
N51 Cu1 N21 C26 47.8(2) . . . . ?
O32 Cu1 N21 C26 -29.5(2) . . . . ?
O2 Cu1 N21 C26 157.5(2) . . . . ?
N11 Cu1 N21 C22 48.27(16) . . . . ?
N41 Cu1 N21 C22 -19.6(8) . . . . ?
N51 Cu1 N21 C22 -136.69(16) . . . . ?
O32 Cu1 N21 C22 146.05(15) . . . . ?
O2 Cu1 N21 C22 -26.99(15) . . . . ?
C26 N21 C22 C23 0.7(3) . . . . ?
Cu1 N21 C22 C23 -175.16(18) . . . . ?
C26 N21 C22 C1 178.9(2) . . . . ?
Cu1 N21 C22 C1 3.0(2) . . . . ?
O3 C1 C22 N21 166.90(19) . . . . ?
O2 C1 C22 N21 43.9(2) . . . . ?
C12 C1 C22 N21 -70.0(2) . . . . ?
O3 C1 C22 C23 -14.9(3) . . . . ?
O2 C1 C22 C23 -138.0(2) . . . . ?
C12 C1 C22 C23 108.2(2) . . . . ?
N21 C22 C23 C24 -1.9(4) . . . . ?
C1 C22 C23 C24 -179.9(2) . . . . ?
C22 C23 C24 C25 2.0(4) . . . . ?
C23 C24 C25 C26 -1.0(4) . . . . ?
C22 N21 C26 C25 0.5(4) . . . . ?
Cu1 N21 C26 C25 175.9(2) . . . . ?
C24 C25 C26 N21 -0.3(4) . . . . ?
O33 C31 O32 Cu1 -176.69(18) . . . . ?
C42 C31 O32 Cu1 58.45(17) . . . . ?
C52 C31 O32 Cu1 -55.84(18) . . . . ?
N11 Cu1 O32 C31 -134.65(15) . . . . ?
N41 Cu1 O32 C31 -46.65(14) . . . . ?
N21 Cu1 O32 C31 134.99(15) . . . . ?
N51 Cu1 O32 C31 44.58(15) . . . . ?
O2 Cu1 O32 C31 -93.0(4) . . . . ?
N11 Cu1 N41 C46 -54.8(2) . . . . ?
N21 Cu1 N41 C46 12.9(9) . . . . ?
N51 Cu1 N41 C46 130.4(2) . . . . ?
O32 Cu1 N41 C46 -153.2(2) . . . . ?
O2 Cu1 N41 C46 20.2(2) . . . . ?
N11 Cu1 N41 C42 123.81(17) . . . . ?
N21 Cu1 N41 C42 -168.5(7) . . . . ?
N51 Cu1 N41 C42 -51.00(16) . . . . ?
O32 Cu1 N41 C42 25.38(15) . . . . ?
O2 Cu1 N41 C42 -161.24(15) . . . . ?
C46 N41 C42 C43 -3.1(3) . . . . ?
Cu1 N41 C42 C43 178.25(18) . . . . ?
C46 N41 C42 C31 179.8(2) . . . . ?
Cu1 N41 C42 C31 1.1(2) . . . . ?
O33 C31 C42 N41 -170.17(19) . . . . ?
O32 C31 C42 N41 -46.5(2) . . . . ?
C52 C31 C42 N41 68.8(2) . . . . ?
O33 C31 C42 C43 12.7(3) . . . . ?
O32 C31 C42 C43 136.4(2) . . . . ?
C52 C31 C42 C43 -108.3(2) . . . . ?
N41 C42 C43 C44 3.4(4) . . . . ?
C31 C42 C43 C44 -179.7(2) . . . . ?
C42 C43 C44 C45 -1.6(4) . . . . ?
C43 C44 C45 C46 -0.3(4) . . . . ?
C42 N41 C46 C45 0.9(4) . . . . ?
Cu1 N41 C46 C45 179.5(2) . . . . ?
C44 C45 C46 N41 0.7(4) . . . . ?
N11 Cu1 N51 C56 164.1(8) . . . . ?
N41 Cu1 N51 C56 -128.3(2) . . . . ?
N21 Cu1 N51 C56 46.0(2) . . . . ?
O32 Cu1 N51 C56 156.3(2) . . . . ?
O2 Cu1 N51 C56 -30.2(2) . . . . ?
N11 Cu1 N51 C52 -18.2(10) . . . . ?
N41 Cu1 N51 C52 49.44(18) . . . . ?
N21 Cu1 N51 C52 -136.27(18) . . . . ?
O32 Cu1 N51 C52 -25.97(17) . . . . ?
O2 Cu1 N51 C52 147.51(16) . . . . ?
C56 N51 C52 C53 1.3(4) . . . . ?
Cu1 N51 C52 C53 -176.6(2) . . . . ?
C56 N51 C52 C31 179.4(2) . . . . ?
Cu1 N51 C52 C31 1.6(3) . . . . ?
O33 C31 C52 N51 165.6(2) . . . . ?
O32 C31 C52 N51 43.0(3) . . . . ?
C42 C31 C52 N51 -70.4(3) . . . . ?
O33 C31 C52 C53 -16.3(3) . . . . ?
O32 C31 C52 C53 -138.9(3) . . . . ?
C42 C31 C52 C53 107.8(3) . . . . ?
N51 C52 C53 C54 -0.6(4) . . . . ?
C31 C52 C53 C54 -178.5(3) . . . . ?
C52 C53 C54 C55 0.0(5) . . . . ?
C53 C54 C55 C56 -0.1(5) . . . . ?
C52 N51 C56 C55 -1.4(4) . . . . ?
Cu1 N51 C56 C55 176.2(2) . . . . ?
C54 C55 C56 N51 0.8(5) . . . . ?
